data_7219479
loop_
_publ_author_name
'Wang, Jungang'
'Gao, Yang'
'Xiang, Jiachen'
'Wang, Miao'
'Wu, Anxin'

_publ_section_title
;
 X-ray studies of conformation: observation of conformational polymorphism
 of a glycoluril clip
;
_journal_issue 11
_journal_name_full CrystEngComm
_journal_page_first 2245
_journal_paper_doi 10.1039/C5CE00066A
_journal_volume 17
_journal_year 2015
_chemical_formula_sum 'C42 H42 N4 O9'
_chemical_formula_weight 746.80
_chemical_name_systematic
; 
 ? 
;
_space_group_IT_number 14
_symmetry_cell_setting monoclinic
_symmetry_space_group_name_Hall '-P 2ybc'
_symmetry_space_group_name_H-M 'P 1 21/c 1'
_atom_sites_solution_hydrogens geom
_atom_sites_solution_primary direct
_atom_sites_solution_secondary difmap
_audit_creation_method SHELXL-97
_audit_update_record
;
2015-01-30 deposited with the CCDC.
2015-02-03 downloaded from the CCDC.
;
_cell_angle_alpha 90.00
_cell_angle_beta 117.750(2)
_cell_angle_gamma 90.00
_cell_formula_units_Z 4
_cell_length_a 13.3706(17)
_cell_length_b 24.587(3)
_cell_length_c 13.4860(17)
_cell_measurement_reflns_used 5016
_cell_measurement_temperature 298(2)
_cell_measurement_theta_max 23.34
_cell_measurement_theta_min 2.38
_cell_volume 3923.5(9)
_computing_cell_refinement 'Bruker SAINT'
_computing_data_collection 'Bruker APEX2'
_computing_data_reduction 'Bruker SAINT'
_computing_molecular_graphics 'Bruker SHELXTL'
_computing_publication_material 'Bruker SHELXTL'
_computing_structure_refinement 'SHELXL-97 (Sheldrick, 2008)'
_computing_structure_solution 'SHELXS-97 (Sheldrick, 2008)'
_diffrn_ambient_temperature 298(2)
_diffrn_measured_fraction_theta_full 0.987
_diffrn_measured_fraction_theta_max 0.987
_diffrn_measurement_device_type 'Bruker APEX-II CCD'
_diffrn_measurement_method '\f and \w scans'
_diffrn_radiation_monochromator graphite
_diffrn_radiation_source 'fine-focus sealed tube'
_diffrn_radiation_type MoK\a
_diffrn_radiation_wavelength 0.71073
_diffrn_reflns_av_R_equivalents 0.0527
_diffrn_reflns_av_sigmaI/netI 0.0541
_diffrn_reflns_limit_h_max 15
_diffrn_reflns_limit_h_min -15
_diffrn_reflns_limit_k_max 29
_diffrn_reflns_limit_k_min -29
_diffrn_reflns_limit_l_max 15
_diffrn_reflns_limit_l_min -16
_diffrn_reflns_number 26425
_diffrn_reflns_theta_full 25.00
_diffrn_reflns_theta_max 25.00
_diffrn_reflns_theta_min 1.90
_exptl_absorpt_coefficient_mu 0.090
_exptl_absorpt_correction_T_max 0.9911
_exptl_absorpt_correction_T_min 0.9867
_exptl_absorpt_correction_type multi-scan
_exptl_absorpt_process_details 'SADABS; Bruker, 2000'
_exptl_crystal_colour colorless
_exptl_crystal_density_diffrn 1.264
_exptl_crystal_density_meas 1.264
_exptl_crystal_density_method 'not measured'
_exptl_crystal_description block
_exptl_crystal_F_000 1576
_exptl_crystal_size_max 0.15
_exptl_crystal_size_mid 0.12
_exptl_crystal_size_min 0.10
_refine_diff_density_max 0.916
_refine_diff_density_min -0.390
_refine_diff_density_rms 0.072
_refine_ls_extinction_method none
_refine_ls_goodness_of_fit_ref 1.017
_refine_ls_hydrogen_treatment constr
_refine_ls_matrix_type full
_refine_ls_number_parameters 603
_refine_ls_number_reflns 6819
_refine_ls_number_restraints 27
_refine_ls_restrained_S_all 1.042
_refine_ls_R_factor_all 0.1003
_refine_ls_R_factor_gt 0.0668
_refine_ls_shift/su_max 0.000
_refine_ls_shift/su_mean 0.000
_refine_ls_structure_factor_coef Fsqd
_refine_ls_weighting_details 'calc w=1/[\s^2^(Fo^2^)+(0.1385P)^2^+0.0000P] where P=(Fo^2^+2Fc^2^)/3'
_refine_ls_weighting_scheme calc
_refine_ls_wR_factor_gt 0.1783
_refine_ls_wR_factor_ref 0.2110
_reflns_number_gt 4428
_reflns_number_total 6819
_reflns_threshold_expression >2sigma(I)
_cod_data_source_file c5ce00066a2.cif
_cod_data_source_block 1e
_cod_depositor_comments
;
The following automatic conversions were performed:

'_symmetry_cell_setting' value 'Monoclinic' changed to 'monoclinic'
according to
/usr/data/users/saulius/crontab/automatic-downloads/rss-feeds/RSC/lib/dictionaries/cif_core.dic
dictionary named 'cif_core.dic' version 2.4.2 from 2011-04-26.

Automatic conversion script
Id: cif_fix_values 3008 2015-01-20 13:52:24Z robertas 

 Adding full bibliography for 7219475--7219479.cif.
;
_cod_original_sg_symbol_H-M P2(1)/c
_cod_database_code 7219479

loop_
_symmetry_equiv_pos_as_xyz
'x, y, z'
'-x, y+1/2, -z+1/2'
'-x, -y, -z'
'x, -y-1/2, z-1/2'

loop_
_atom_site_label
_atom_site_type_symbol
_atom_site_fract_x
_atom_site_fract_y
_atom_site_fract_z
_atom_site_U_iso_or_equiv
_atom_site_adp_type
_atom_site_occupancy
_atom_site_symmetry_multiplicity
_atom_site_calc_flag
_atom_site_refinement_flags
_atom_site_disorder_assembly
_atom_site_disorder_group
C1 C 0.7688(3) 0.53005(17) 0.4897(3) 0.0747(10) Uani 1 1 d . . .
H1A H 0.8185 0.5395 0.5662 0.112 Uiso 1 1 calc R . .
H1B H 0.8076 0.5347 0.4456 0.112 Uiso 1 1 calc R . .
H1C H 0.7457 0.4928 0.4859 0.112 Uiso 1 1 calc R . .
C2 C 0.4301(3) 0.55342(17) 0.7571(3) 0.0731(10) Uani 1 1 d . . .
H2A H 0.4253 0.5160 0.7348 0.110 Uiso 1 1 calc R . .
H2B H 0.3724 0.5610 0.7786 0.110 Uiso 1 1 calc R . .
H2C H 0.5030 0.5602 0.8195 0.110 Uiso 1 1 calc R . .
C3 C 0.6098(2) 0.56581(12) 0.5045(2) 0.0471(7) Uani 1 1 d . . .
C4 C 0.6284(3) 0.53286(12) 0.5935(2) 0.0532(7) Uani 1 1 d . . .
H4 H 0.6846 0.5065 0.6169 0.064 Uiso 1 1 calc R . .
C5 C 0.5639(3) 0.53864(12) 0.6487(2) 0.0532(7) Uani 1 1 d . . .
H5 H 0.5767 0.5161 0.7087 0.064 Uiso 1 1 calc R . .
C6 C 0.4803(2) 0.57806(12) 0.6145(2) 0.0472(7) Uani 1 1 d . . .
C7 C 0.4588(2) 0.61116(11) 0.5231(2) 0.0431(6) Uani 1 1 d . . .
C8 C 0.5228(2) 0.60475(11) 0.4660(2) 0.0432(6) Uani 1 1 d . . .
C9 C 0.5011(2) 0.63860(12) 0.3641(2) 0.0481(7) Uani 1 1 d . C .
H9A H 0.5199 0.6762 0.3871 0.058 Uiso 1 1 calc R . .
H9B H 0.5509 0.6262 0.3346 0.058 Uiso 1 1 calc R . .
C10 C 0.3701(2) 0.65538(11) 0.4902(2) 0.0467(6) Uani 1 1 d . C .
H10A H 0.3372 0.6538 0.5408 0.056 Uiso 1 1 calc R . .
H10B H 0.4074 0.6903 0.5010 0.056 Uiso 1 1 calc R . .
C11 C 0.3462(2) 0.60111(10) 0.1864(2) 0.0398(6) Uani 1 1 d . A .
C12 C 0.1910(2) 0.61720(11) 0.3458(2) 0.0448(6) Uani 1 1 d . A .
C13 C 0.2964(2) 0.66677(10) 0.2804(2) 0.0411(6) Uani 1 1 d . A .
C14 C 0.1874(2) 0.64426(10) 0.1780(2) 0.0378(6) Uani 1 1 d . A .
C15 C 0.1660(2) 0.57304(12) 0.0293(2) 0.0487(7) Uani 1 1 d . A .
H15A H 0.1856 0.5356 0.0535 0.058 Uiso 1 1 calc R . .
H15B H 0.1869 0.5799 -0.0295 0.058 Uiso 1 1 calc R . .
C16 C 0.0626(2) 0.56778(11) 0.1751(2) 0.0456(6) Uani 1 1 d . A .
H16A H 0.0158 0.5581 0.2099 0.055 Uiso 1 1 calc R . .
H16B H 0.1122 0.5374 0.1839 0.055 Uiso 1 1 calc R . .
C17 C 0.0389(2) 0.57976(10) -0.0191(2) 0.0419(6) Uani 1 1 d . . .
C18 C -0.0115(2) 0.57874(11) 0.0524(2) 0.0431(6) Uani 1 1 d . . .
C19 C -0.1286(2) 0.58660(11) 0.0089(2) 0.0454(6) Uani 1 1 d . . .
C20 C -0.1923(3) 0.59440(13) -0.1053(3) 0.0546(7) Uani 1 1 d . . .
H20 H -0.2700 0.5993 -0.1352 0.066 Uiso 1 1 calc R . .
C21 C -0.1442(3) 0.59511(13) -0.1758(2) 0.0544(7) Uani 1 1 d . . .
H21 H -0.1898 0.6006 -0.2521 0.065 Uiso 1 1 calc R . .
C22 C -0.0282(2) 0.58783(11) -0.1351(2) 0.0453(6) Uani 1 1 d . . .
C23 C 0.0151(3) 0.58809(12) -0.2189(2) 0.0508(7) Uani 1 1 d . . .
C24 C -0.0181(4) 0.62876(16) -0.2995(3) 0.0779(11) Uani 1 1 d . . .
H24 H -0.0634 0.6571 -0.2978 0.094 Uiso 1 1 calc R . .
C25 C 0.0153(5) 0.6274(2) -0.3814(4) 0.1041(15) Uani 1 1 d . . .
H25 H -0.0072 0.6552 -0.4342 0.125 Uiso 1 1 calc R . .
C26 C 0.0808(4) 0.5862(2) -0.3871(4) 0.1006(16) Uani 1 1 d . . .
H26 H 0.1030 0.5857 -0.4429 0.121 Uiso 1 1 calc R . .
C27 C 0.1131(3) 0.54547(18) -0.3085(3) 0.0792(11) Uani 1 1 d . . .
H27 H 0.1574 0.5170 -0.3116 0.095 Uiso 1 1 calc R . .
C28 C 0.0812(3) 0.54623(13) -0.2258(3) 0.0576(8) Uani 1 1 d . . .
H28 H 0.1041 0.5183 -0.1733 0.069 Uiso 1 1 calc R . .
C29 C -0.1885(2) 0.58735(12) 0.0786(3) 0.0517(7) Uani 1 1 d . . .
C30 C -0.1516(3) 0.61860(16) 0.1740(3) 0.0692(9) Uani 1 1 d . . .
H30 H -0.0861 0.6392 0.1982 0.083 Uiso 1 1 calc R . .
C31 C -0.2120(4) 0.6194(2) 0.2341(4) 0.0962(14) Uani 1 1 d . . .
H31 H -0.1862 0.6399 0.2993 0.115 Uiso 1 1 calc R . .
C32 C -0.3101(4) 0.5897(2) 0.1976(4) 0.0927(14) Uani 1 1 d . . .
H32 H -0.3513 0.5911 0.2372 0.111 Uiso 1 1 calc R . .
C33 C -0.3475(3) 0.55815(18) 0.1032(4) 0.0781(11) Uani 1 1 d . . .
H33 H -0.4133 0.5378 0.0793 0.094 Uiso 1 1 calc R . .
C34 C -0.2870(3) 0.55677(14) 0.0442(3) 0.0611(8) Uani 1 1 d . . .
H34 H -0.3121 0.5352 -0.0195 0.073 Uiso 1 1 calc R . .
C35 C 0.3172(3) 0.72794(12) 0.2730(3) 0.0547(7) Uani 1 1 d D . .
C38 C 0.1124(2) 0.69031(12) 0.1034(2) 0.0503(7) Uani 1 1 d D . .
O7 O 0.0404(11) 0.7082(5) 0.1254(14) 0.084(4) Uani 0.552(17) 1 d PD A 1
O8 O 0.1488(9) 0.7059(4) 0.0300(8) 0.069(2) Uani 0.552(17) 1 d PD A 1
C39 C 0.1135(12) 0.7577(5) -0.0293(11) 0.097(4) Uani 0.552(17) 1 d PD A 1
H39A H 0.1134 0.7852 0.0222 0.116 Uiso 0.552(17) 1 calc PR A 1
H39B H 0.1683 0.7686 -0.0537 0.116 Uiso 0.552(17) 1 calc PR A 1
C40 C 0.0054(15) 0.7557(6) -0.1232(10) 0.135(6) Uani 0.552(17) 1 d PD A 1
H40A H 0.0102 0.7375 -0.1838 0.203 Uiso 0.552(17) 1 calc PR A 1
H40B H -0.0221 0.7921 -0.1457 0.203 Uiso 0.552(17) 1 calc PR A 1
H40C H -0.0455 0.7363 -0.1041 0.203 Uiso 0.552(17) 1 calc PR A 1
O7' O 0.0634(14) 0.7235(5) 0.1304(13) 0.061(3) Uani 0.448(17) 1 d PD A 2
O8' O 0.1047(10) 0.6928(3) 0.0048(6) 0.059(2) Uani 0.448(17) 1 d PD A 2
C39' C 0.0306(13) 0.7353(4) -0.0649(10) 0.086(4) Uani 0.448(17) 1 d PD A 2
H39C H -0.0181 0.7201 -0.1382 0.103 Uiso 0.448(17) 1 calc PR A 2
H39D H -0.0173 0.7469 -0.0326 0.103 Uiso 0.448(17) 1 calc PR A 2
C40' C 0.0844(18) 0.7807(7) -0.0788(18) 0.118(6) Uani 0.448(17) 1 d PD A 2
H40D H 0.1475 0.7902 -0.0083 0.178 Uiso 0.448(17) 1 calc PR A 2
H40E H 0.0323 0.8106 -0.1050 0.178 Uiso 0.448(17) 1 calc PR A 2
H40F H 0.1106 0.7729 -0.1325 0.178 Uiso 0.448(17) 1 calc PR A 2
C41 C 0.7618(14) 0.7581(7) 0.0417(15) 0.171(6) Uani 0.50 1 d PD B -1
H41A H 0.7512 0.7259 -0.0022 0.256 Uiso 0.50 1 d PR B -1
H41B H 0.8379 0.7592 0.1013 0.256 Uiso 0.50 1 d PR B -1
H41C H 0.7478 0.7896 -0.0050 0.256 Uiso 0.50 1 d PR B -1
C42 C 0.6806(17) 0.7562(7) 0.0923(16) 0.170(7) Uani 0.50 1 d PD B -1
C43 C 0.6210(14) 0.7690(9) 0.2363(13) 0.181(7) Uani 0.50 1 d PD B -1
H43A H 0.5640 0.7411 0.2004 0.217 Uiso 0.50 1 d PR B -1
H43B H 0.5839 0.8042 0.2192 0.217 Uiso 0.50 1 d PR B -1
C44 C 0.6836(11) 0.7597(5) 0.3643(12) 0.159(6) Uani 0.50 1 d PD B -1
H44A H 0.6956 0.7214 0.3798 0.239 Uiso 0.50 1 d PR B -1
H44B H 0.6382 0.7738 0.3964 0.239 Uiso 0.50 1 d PR B -1
H44C H 0.7551 0.7781 0.3962 0.239 Uiso 0.50 1 d PR B -1
O11 O 0.5808(18) 0.7472(11) 0.0135(19) 0.316(11) Uani 0.50 1 d PD B -1
O12 O 0.7060(17) 0.7682(11) 0.1973(16) 0.316(11) Uani 0.50 1 d PD B -1
N1 N 0.38485(18) 0.63609(9) 0.27506(18) 0.0436(5) Uani 1 1 d . . .
N2 N 0.23191(18) 0.60891(8) 0.12362(18) 0.0397(5) Uani 1 1 d . . .
N3 N 0.27898(18) 0.65284(9) 0.37551(18) 0.0407(5) Uani 1 1 d . . .
N4 N 0.13040(19) 0.61578(10) 0.23104(19) 0.0474(6) Uani 1 1 d . . .
O1 O 0.67237(18) 0.56415(10) 0.44745(19) 0.0652(6) Uani 1 1 d . . .
O2 O 0.4149(2) 0.58728(9) 0.66687(18) 0.0639(6) Uani 1 1 d . . .
O3 O 0.40283(17) 0.56880(8) 0.16533(17) 0.0521(5) Uani 1 1 d . . .
O4 O 0.16813(19) 0.59194(9) 0.40990(17) 0.0611(6) Uani 1 1 d . . .
C36 C 0.290(2) 0.8154(4) 0.3246(16) 0.118(5) Uani 0.64(4) 1 d PD C 1
H36A H 0.2156 0.8319 0.2835 0.141 Uiso 0.64(4) 1 calc PR C 1
H36B H 0.3327 0.8237 0.2852 0.141 Uiso 0.64(4) 1 calc PR C 1
C37 C 0.347(2) 0.8385(7) 0.4368(19) 0.107(6) Uani 0.64(4) 1 d PD C 1
H37A H 0.3068 0.8284 0.4776 0.160 Uiso 0.64(4) 1 calc PR C 1
H37B H 0.3480 0.8774 0.4318 0.160 Uiso 0.64(4) 1 calc PR C 1
H37C H 0.4226 0.8250 0.4750 0.160 Uiso 0.64(4) 1 calc PR C 1
O5 O 0.369(2) 0.7460(6) 0.227(2) 0.113(5) Uani 0.64(4) 1 d PD C 1
O6 O 0.277(2) 0.7569(4) 0.3277(14) 0.087(4) Uani 0.64(4) 1 d PD C 1
C37' C 0.388(4) 0.8345(13) 0.467(2) 0.107(10) Uani 0.36(4) 1 d PD C 2
H37D H 0.3425 0.8205 0.4992 0.160 Uiso 0.36(4) 1 calc PR C 2
H37E H 0.3886 0.8735 0.4703 0.160 Uiso 0.36(4) 1 calc PR C 2
H37F H 0.4642 0.8212 0.5095 0.160 Uiso 0.36(4) 1 calc PR C 2
C36' C 0.341(2) 0.8163(5) 0.3481(15) 0.056(5) Uani 0.36(4) 1 d PD C 2
H36C H 0.2726 0.8362 0.3009 0.067 Uiso 0.36(4) 1 calc PR C 2
H36D H 0.3955 0.8222 0.3205 0.067 Uiso 0.36(4) 1 calc PR C 2
O5' O 0.3290(18) 0.7430(8) 0.1921(10) 0.063(4) Uani 0.36(4) 1 d PD C 2
O6' O 0.3172(17) 0.7591(5) 0.3483(11) 0.047(4) Uani 0.36(4) 1 d PD C 2

loop_
_atom_site_aniso_label
_atom_site_aniso_U_11
_atom_site_aniso_U_22
_atom_site_aniso_U_33
_atom_site_aniso_U_23
_atom_site_aniso_U_13
_atom_site_aniso_U_12
C1 0.052(2) 0.098(3) 0.069(2) -0.0065(19) 0.0245(18) 0.0228(18)
C2 0.074(2) 0.098(3) 0.0494(19) 0.0197(17) 0.0299(18) 0.0059(19)
C3 0.0365(15) 0.0544(16) 0.0424(16) -0.0055(12) 0.0117(13) -0.0007(12)
C4 0.0435(16) 0.0551(17) 0.0459(16) 0.0001(13) 0.0080(14) 0.0069(12)
C5 0.0516(18) 0.0536(16) 0.0405(16) 0.0037(12) 0.0098(14) 0.0010(13)
C6 0.0458(16) 0.0547(16) 0.0347(14) -0.0036(12) 0.0133(13) -0.0053(12)
C7 0.0385(14) 0.0506(15) 0.0340(14) -0.0036(11) 0.0116(12) -0.0033(11)
C8 0.0358(14) 0.0491(15) 0.0369(14) -0.0033(11) 0.0104(12) -0.0035(11)
C9 0.0379(15) 0.0615(17) 0.0432(16) 0.0042(13) 0.0174(13) -0.0016(12)
C10 0.0489(16) 0.0522(15) 0.0357(15) -0.0016(11) 0.0169(13) 0.0033(12)
C11 0.0401(14) 0.0450(14) 0.0376(14) 0.0092(11) 0.0210(12) 0.0026(11)
C12 0.0469(16) 0.0513(15) 0.0411(15) 0.0039(12) 0.0245(13) 0.0034(12)
C13 0.0398(14) 0.0457(14) 0.0371(14) 0.0040(11) 0.0173(12) 0.0032(11)
C14 0.0377(14) 0.0420(13) 0.0363(14) 0.0029(10) 0.0193(12) 0.0012(10)
C15 0.0432(16) 0.0545(16) 0.0482(17) -0.0114(13) 0.0212(14) -0.0004(12)
C16 0.0415(15) 0.0518(15) 0.0432(16) 0.0016(12) 0.0194(13) -0.0058(12)
C17 0.0380(14) 0.0449(14) 0.0441(16) -0.0053(11) 0.0203(13) -0.0018(11)
C18 0.0407(15) 0.0456(14) 0.0407(15) -0.0014(11) 0.0171(13) -0.0029(11)
C19 0.0405(15) 0.0516(15) 0.0436(16) -0.0048(12) 0.0192(13) -0.0041(11)
C20 0.0399(16) 0.0717(19) 0.0509(18) -0.0023(14) 0.0200(15) -0.0010(13)
C21 0.0464(17) 0.0711(19) 0.0386(16) -0.0030(13) 0.0137(14) -0.0036(14)
C22 0.0485(16) 0.0468(15) 0.0437(16) -0.0059(11) 0.0240(14) -0.0051(12)
C23 0.0561(18) 0.0552(16) 0.0448(16) -0.0067(13) 0.0265(15) -0.0094(13)
C24 0.100(3) 0.077(2) 0.074(2) 0.0134(19) 0.054(2) 0.005(2)
C25 0.134(4) 0.120(4) 0.087(3) 0.029(3) 0.075(3) 0.004(3)
C26 0.107(4) 0.150(5) 0.073(3) -0.005(3) 0.065(3) -0.018(3)
C27 0.081(3) 0.099(3) 0.079(3) -0.029(2) 0.055(2) -0.013(2)
C28 0.0623(19) 0.0613(18) 0.0538(18) -0.0111(14) 0.0309(16) -0.0078(15)
C29 0.0425(16) 0.0636(18) 0.0505(17) 0.0041(14) 0.0228(14) 0.0040(13)
C30 0.066(2) 0.087(2) 0.062(2) -0.0140(18) 0.0360(19) -0.0059(18)
C31 0.106(4) 0.127(4) 0.078(3) -0.020(3) 0.062(3) 0.002(3)
C32 0.081(3) 0.131(4) 0.096(3) 0.013(3) 0.067(3) 0.015(3)
C33 0.061(2) 0.107(3) 0.078(3) 0.015(2) 0.042(2) 0.003(2)
C34 0.0461(18) 0.076(2) 0.061(2) 0.0082(16) 0.0243(16) 0.0017(15)
C35 0.0516(18) 0.0507(17) 0.056(2) 0.0028(14) 0.0201(16) -0.0017(14)
C38 0.0489(17) 0.0502(16) 0.0442(17) 0.0007(13) 0.0154(14) 0.0111(13)
O7 0.063(5) 0.068(7) 0.117(6) 0.008(5) 0.039(4) 0.030(5)
O8 0.089(6) 0.060(4) 0.066(4) 0.029(3) 0.045(4) 0.021(4)
C39 0.103(9) 0.098(8) 0.107(8) 0.039(6) 0.063(8) 0.013(7)
C40 0.168(15) 0.102(10) 0.094(9) 0.011(7) 0.026(9) 0.009(9)
O7' 0.080(7) 0.052(5) 0.070(5) 0.011(4) 0.049(5) 0.022(5)
O8' 0.079(6) 0.042(4) 0.037(3) 0.005(2) 0.010(3) 0.001(3)
C39' 0.101(11) 0.061(6) 0.074(7) 0.035(5) 0.022(7) 0.009(6)
C40' 0.119(13) 0.122(12) 0.127(14) 0.051(10) 0.068(12) -0.005(10)
C41 0.166(14) 0.174(15) 0.176(16) 0.009(11) 0.083(14) -0.006(11)
C42 0.172(17) 0.121(11) 0.187(19) 0.036(12) 0.057(17) 0.009(11)
C43 0.150(14) 0.201(17) 0.200(19) 0.041(14) 0.089(15) -0.010(12)
C44 0.111(9) 0.105(8) 0.193(15) 0.015(9) 0.014(10) -0.041(7)
O11 0.33(3) 0.30(3) 0.31(3) 0.03(2) 0.14(3) -0.02(2)
O12 0.33(3) 0.30(3) 0.31(3) 0.03(2) 0.14(3) -0.02(2)
N1 0.0351(12) 0.0557(13) 0.0378(12) -0.0002(10) 0.0152(10) 0.0010(10)
N2 0.0340(12) 0.0413(11) 0.0412(12) -0.0012(9) 0.0153(10) 0.0025(9)
N3 0.0412(12) 0.0451(12) 0.0348(12) -0.0012(9) 0.0168(10) -0.0002(9)
N4 0.0456(13) 0.0619(14) 0.0361(13) -0.0004(10) 0.0200(11) -0.0118(10)
O1 0.0472(13) 0.0866(16) 0.0636(14) 0.0063(11) 0.0272(11) 0.0154(11)
O2 0.0708(15) 0.0769(14) 0.0482(12) 0.0125(10) 0.0311(12) 0.0120(11)
O3 0.0457(11) 0.0593(12) 0.0550(12) 0.0032(9) 0.0265(10) 0.0123(9)
O4 0.0657(14) 0.0774(14) 0.0448(12) 0.0057(10) 0.0298(11) -0.0128(11)
C36 0.112(12) 0.056(5) 0.140(10) -0.004(5) 0.021(10) -0.002(6)
C37 0.123(17) 0.087(7) 0.105(9) -0.017(7) 0.049(10) -0.011(7)
O5 0.140(12) 0.077(4) 0.159(10) -0.002(7) 0.101(11) -0.033(6)
O6 0.108(10) 0.043(3) 0.118(7) -0.001(3) 0.058(7) -0.001(4)
C37' 0.12(3) 0.087(13) 0.105(17) -0.017(12) 0.049(17) -0.011(13)
C36' 0.068(10) 0.025(5) 0.059(9) -0.003(4) 0.017(7) -0.009(5)
O5' 0.095(9) 0.049(5) 0.048(7) -0.004(4) 0.035(6) -0.034(5)
O6' 0.060(8) 0.035(4) 0.046(6) -0.006(3) 0.026(5) -0.006(3)

loop_
_atom_type_symbol
_atom_type_description
_atom_type_scat_dispersion_real
_atom_type_scat_dispersion_imag
_atom_type_scat_source
C C 0.0033 0.0016 'International Tables Vol C Tables 4.2.6.8 and 6.1.1.4'
H H 0.0000 0.0000 'International Tables Vol C Tables 4.2.6.8 and 6.1.1.4'
N N 0.0061 0.0033 'International Tables Vol C Tables 4.2.6.8 and 6.1.1.4'
O O 0.0106 0.0060 'International Tables Vol C Tables 4.2.6.8 and 6.1.1.4'

loop_
_geom_angle_atom_site_label_1
_geom_angle_atom_site_label_2
_geom_angle_atom_site_label_3
_geom_angle
O1 C1 H1A 109.5
O1 C1 H1B 109.5
H1A C1 H1B 109.5
O1 C1 H1C 109.5
H1A C1 H1C 109.5
H1B C1 H1C 109.5
O2 C2 H2A 109.5
O2 C2 H2B 109.5
H2A C2 H2B 109.5
O2 C2 H2C 109.5
H2A C2 H2C 109.5
H2B C2 H2C 109.5
C4 C3 O1 124.2(3)
C4 C3 C8 120.4(3)
O1 C3 C8 115.3(2)
C3 C4 C5 120.4(3)
C3 C4 H4 119.8
C5 C4 H4 119.8
C4 C5 C6 120.1(3)
C4 C5 H5 120.0
C6 C5 H5 120.0
O2 C6 C5 123.5(3)
O2 C6 C7 116.1(3)
C5 C6 C7 120.3(3)
C6 C7 C8 119.6(3)
C6 C7 C10 119.3(2)
C8 C7 C10 121.0(2)
C7 C8 C3 119.1(2)
C7 C8 C9 122.0(2)
C3 C8 C9 119.0(2)
N1 C9 C8 113.8(2)
N1 C9 H9A 108.8
C8 C9 H9A 108.8
N1 C9 H9B 108.8
C8 C9 H9B 108.8
H9A C9 H9B 107.7
N3 C10 C7 115.7(2)
N3 C10 H10A 108.4
C7 C10 H10A 108.4
N3 C10 H10B 108.4
C7 C10 H10B 108.4
H10A C10 H10B 107.4
O3 C11 N1 126.3(2)
O3 C11 N2 125.6(2)
N1 C11 N2 108.1(2)
O4 C12 N3 125.9(3)
O4 C12 N4 125.3(3)
N3 C12 N4 108.8(2)
N1 C13 N3 113.4(2)
N1 C13 C35 109.4(2)
N3 C13 C35 113.4(2)
N1 C13 C14 102.7(2)
N3 C13 C14 103.31(19)
C35 C13 C14 114.1(2)
N2 C14 N4 113.6(2)
N2 C14 C38 114.3(2)
N4 C14 C38 110.3(2)
N2 C14 C13 103.18(19)
N4 C14 C13 102.86(19)
C38 C14 C13 111.8(2)
N2 C15 C17 114.2(2)
N2 C15 H15A 108.7
C17 C15 H15A 108.7
N2 C15 H15B 108.7
C17 C15 H15B 108.7
H15A C15 H15B 107.6
N4 C16 C18 110.8(2)
N4 C16 H16A 109.5
C18 C16 H16A 109.5
N4 C16 H16B 109.5
C18 C16 H16B 109.5
H16A C16 H16B 108.1
C22 C17 C18 120.1(2)
C22 C17 C15 119.9(2)
C18 C17 C15 120.0(2)
C19 C18 C17 120.4(2)
C19 C18 C16 121.2(2)
C17 C18 C16 118.4(2)
C20 C19 C18 118.2(3)
C20 C19 C29 117.8(2)
C18 C19 C29 124.0(3)
C21 C20 C19 121.8(3)
C21 C20 H20 119.1
C19 C20 H20 119.1
C20 C21 C22 121.3(3)
C20 C21 H21 119.3
C22 C21 H21 119.3
C21 C22 C17 118.1(2)
C21 C22 C23 117.0(3)
C17 C22 C23 124.9(3)
C28 C23 C24 117.7(3)
C28 C23 C22 122.1(3)
C24 C23 C22 120.0(3)
C25 C24 C23 120.5(4)
C25 C24 H24 119.8
C23 C24 H24 119.8
C26 C25 C24 121.4(4)
C26 C25 H25 119.3
C24 C25 H25 119.3
C25 C26 C27 118.6(4)
C25 C26 H26 120.7
C27 C26 H26 120.7
C28 C27 C26 120.9(4)
C28 C27 H27 119.6
C26 C27 H27 119.6
C27 C28 C23 121.0(3)
C27 C28 H28 119.5
C23 C28 H28 119.5
C30 C29 C34 118.8(3)
C30 C29 C19 122.1(3)
C34 C29 C19 119.0(3)
C29 C30 C31 120.1(4)
C29 C30 H30 120.0
C31 C30 H30 120.0
C32 C31 C30 120.1(4)
C32 C31 H31 119.9
C30 C31 H31 119.9
C33 C32 C31 120.5(3)
C33 C32 H32 119.7
C31 C32 H32 119.7
C32 C33 C34 119.5(4)
C32 C33 H33 120.2
C34 C33 H33 120.2
C33 C34 C29 120.9(4)
C33 C34 H34 119.5
C29 C34 H34 119.5
O5 C35 O5' 25.0(12)
O5 C35 O6' 113.6(9)
O5' C35 O6' 125.1(11)
O5 C35 O6 124.9(9)
O5' C35 O6 126.3(12)
O6' C35 O6 21.3(9)
O5 C35 C13 123.9(8)
O5' C35 C13 117.0(9)
O6' C35 C13 117.9(6)
O6 C35 C13 111.1(6)
O7' C38 O7 22.4(11)
O7' C38 O8' 119.2(9)
O7 C38 O8' 123.0(10)
O7' C38 O8 117.7(8)
O7 C38 O8 132.6(8)
O8' C38 O8 26.9(4)
O7' C38 C14 125.6(8)
O7 C38 C14 117.2(8)
O8' C38 C14 115.2(5)
O8 C38 C14 110.0(4)
C38 O8 C39 121.0(7)
C40 C39 O8 113.3(14)
C40 C39 H39A 108.9
O8 C39 H39A 108.9
C40 C39 H39B 108.9
O8 C39 H39B 108.9
H39A C39 H39B 107.7
C38 O8' C39' 114.0(9)
C40' C39' O8' 115.3(15)
C40' C39' H39C 108.5
O8' C39' H39C 108.5
C40' C39' H39D 108.5
O8' C39' H39D 108.5
H39C C39' H39D 107.5
C39' C40' H40D 109.5
C39' C40' H40E 109.5
H40D C40' H40E 109.5
C39' C40' H40F 109.5
H40D C40' H40F 109.5
H40E C40' H40F 109.5
C42 C41 H41A 108.6
C42 C41 H41B 108.9
H41A C41 H41B 109.5
C42 C41 H41C 110.9
H41A C41 H41C 109.5
H41B C41 H41C 109.5
O11 C42 O12 125.1(14)
O11 C42 C41 108.5(12)
O12 C42 C41 126.0(15)
O12 C43 C44 107.1(11)
O12 C43 H43A 112.0
C44 C43 H43A 110.1
O12 C43 H43B 108.9
C44 C43 H43B 110.4
H43A C43 H43B 108.4
C43 C44 H44A 109.7
C43 C44 H44B 108.9
H44A C44 H44B 109.5
C43 C44 H44C 109.8
H44A C44 H44C 109.5
H44B C44 H44C 109.5
C42 O12 C43 122.2(14)
C11 N1 C13 113.0(2)
C11 N1 C9 124.9(2)
C13 N1 C9 121.7(2)
C11 N2 C14 112.2(2)
C11 N2 C15 120.0(2)
C14 N2 C15 125.9(2)
C12 N3 C13 111.3(2)
C12 N3 C10 121.2(2)
C13 N3 C10 122.0(2)
C12 N4 C14 112.0(2)
C12 N4 C16 120.0(2)
C14 N4 C16 118.6(2)
C3 O1 C1 118.0(3)
C6 O2 C2 118.4(3)
O6 C36 C37 111.6(10)
O6 C36 H36A 109.3
C37 C36 H36A 109.3
O6 C36 H36B 109.3
C37 C36 H36B 109.3
H36A C36 H36B 108.0
C35 O6 C36 116.1(10)
C36' C37' H37D 109.5
C36' C37' H37E 109.5
H37D C37' H37E 109.5
C36' C37' H37F 109.5
H37D C37' H37F 109.5
H37E C37' H37F 109.5
O6' C36' C37' 105.8(13)
O6' C36' H36C 110.6
C37' C36' H36C 110.6
O6' C36' H36D 110.6
C37' C36' H36D 110.6
H36C C36' H36D 108.7
C35 O6' C36' 120.2(11)

loop_
_geom_bond_atom_site_label_1
_geom_bond_atom_site_label_2
_geom_bond_distance
C1 O1 1.416(4)
C1 H1A 0.9600
C1 H1B 0.9600
C1 H1C 0.9600
C2 O2 1.409(4)
C2 H2A 0.9600
C2 H2B 0.9600
C2 H2C 0.9600
C3 C4 1.372(4)
C3 O1 1.376(4)
C3 C8 1.407(4)
C4 C5 1.383(4)
C4 H4 0.9300
C5 C6 1.386(4)
C5 H5 0.9300
C6 O2 1.374(4)
C6 C7 1.391(4)
C7 C8 1.400(4)
C7 C10 1.515(4)
C8 C9 1.515(4)
C9 N1 1.457(4)
C9 H9A 0.9700
C9 H9B 0.9700
C10 N3 1.458(3)
C10 H10A 0.9700
C10 H10B 0.9700
C11 O3 1.219(3)
C11 N1 1.365(4)
C11 N2 1.372(3)
C12 O4 1.213(3)
C12 N3 1.369(4)
C12 N4 1.374(4)
C13 N1 1.433(3)
C13 N3 1.447(3)
C13 C35 1.541(4)
C13 C14 1.569(4)
C14 N2 1.433(3)
C14 N4 1.446(3)
C14 C38 1.537(4)
C15 N2 1.459(4)
C15 C17 1.519(4)
C15 H15A 0.9700
C15 H15B 0.9700
C16 N4 1.465(4)
C16 C18 1.505(4)
C16 H16A 0.9700
C16 H16B 0.9700
C17 C22 1.409(4)
C17 C18 1.410(4)
C18 C19 1.406(4)
C19 C20 1.383(4)
C19 C29 1.493(4)
C20 C21 1.374(4)
C20 H20 0.9300
C21 C22 1.395(4)
C21 H21 0.9300
C22 C23 1.490(4)
C23 C28 1.387(4)
C23 C24 1.388(5)
C24 C25 1.372(6)
C24 H24 0.9300
C25 C26 1.365(7)
C25 H25 0.9300
C26 C27 1.372(7)
C26 H26 0.9300
C27 C28 1.369(5)
C27 H27 0.9300
C28 H28 0.9300
C29 C30 1.378(5)
C29 C34 1.395(4)
C30 C31 1.385(5)
C30 H30 0.9300
C31 C32 1.375(7)
C31 H31 0.9300
C32 C33 1.371(6)
C32 H32 0.9300
C33 C34 1.374(5)
C33 H33 0.9300
C34 H34 0.9300
C35 O5 1.203(7)
C35 O5' 1.229(9)
C35 O6' 1.272(8)
C35 O6 1.308(8)
C38 O7' 1.204(8)
C38 O7 1.214(8)
C38 O8' 1.287(8)
C38 O8 1.346(7)
O8 C39 1.461(8)
C39 C40 1.41(2)
C39 H39A 0.9700
C39 H39B 0.9700
C40 H40A 0.9600
C40 H40B 0.9600
C40 H40C 0.9600
O8' C39' 1.445(9)
C39' C40' 1.39(2)
C39' H39C 0.9700
C39' H39D 0.9700
C40' H40D 0.9600
C40' H40E 0.9600
C40' H40F 0.9600
C41 C42 1.528(10)
C41 H41A 0.9600
C41 H41B 0.9600
C41 H41C 0.9600
C42 O11 1.280(9)
C42 O12 1.327(9)
C43 O12 1.457(10)
C43 C44 1.545(9)
C43 H43A 0.9700
C43 H43B 0.9700
C44 H44A 0.9600
C44 H44B 0.9600
C44 H44C 0.9600
C36 O6 1.451(8)
C36 C37 1.456(9)
C36 H36A 0.9700
C36 H36B 0.9700
C37 H37A 0.9600
C37 H37B 0.9600
C37 H37C 0.9600
C37' C36' 1.498(10)
C37' H37D 0.9600
C37' H37E 0.9600
C37' H37F 0.9600
C36' O6' 1.444(9)
C36' H36C 0.9700
C36' H36D 0.9700

loop_
_geom_torsion_atom_site_label_1
_geom_torsion_atom_site_label_2
_geom_torsion_atom_site_label_3
_geom_torsion_atom_site_label_4
_geom_torsion
O1 C3 C4 C5 177.6(3)
C8 C3 C4 C5 -2.0(4)
C3 C4 C5 C6 -0.3(4)
C4 C5 C6 O2 -178.2(3)
C4 C5 C6 C7 1.5(4)
O2 C6 C7 C8 179.3(2)
C5 C6 C7 C8 -0.5(4)
O2 C6 C7 C10 2.1(4)
C5 C6 C7 C10 -177.7(3)
C6 C7 C8 C3 -1.8(4)
C10 C7 C8 C3 175.4(2)
C6 C7 C8 C9 178.4(2)
C10 C7 C8 C9 -4.5(4)
C4 C3 C8 C7 3.0(4)
O1 C3 C8 C7 -176.7(2)
C4 C3 C8 C9 -177.1(3)
O1 C3 C8 C9 3.2(4)
C7 C8 C9 N1 -54.9(3)
C3 C8 C9 N1 125.2(3)
C6 C7 C10 N3 -123.0(3)
C8 C7 C10 N3 59.8(3)
N1 C13 C14 N2 -6.2(2)
N3 C13 C14 N2 -124.3(2)
C35 C13 C14 N2 112.1(2)
N1 C13 C14 N4 112.2(2)
N3 C13 C14 N4 -6.0(2)
C35 C13 C14 N4 -129.6(2)
N1 C13 C14 C38 -129.5(2)
N3 C13 C14 C38 112.4(2)
C35 C13 C14 C38 -11.2(3)
N2 C15 C17 C22 128.5(3)
N2 C15 C17 C18 -50.5(3)
C22 C17 C18 C19 -1.0(4)
C15 C17 C18 C19 178.0(2)
C22 C17 C18 C16 177.6(2)
C15 C17 C18 C16 -3.4(4)
N4 C16 C18 C19 -106.2(3)
N4 C16 C18 C17 75.2(3)
C17 C18 C19 C20 1.0(4)
C16 C18 C19 C20 -177.5(3)
C17 C18 C19 C29 -178.6(2)
C16 C18 C19 C29 2.8(4)
C18 C19 C20 C21 -0.6(4)
C29 C19 C20 C21 179.1(3)
C19 C20 C21 C22 0.2(5)
C20 C21 C22 C17 -0.1(4)
C20 C21 C22 C23 178.7(3)
C18 C17 C22 C21 0.5(4)
C15 C17 C22 C21 -178.5(3)
C18 C17 C22 C23 -178.2(2)
C15 C17 C22 C23 2.8(4)
C21 C22 C23 C28 -127.0(3)
C17 C22 C23 C28 51.7(4)
C21 C22 C23 C24 47.7(4)
C17 C22 C23 C24 -133.6(3)
C28 C23 C24 C25 -0.9(6)
C22 C23 C24 C25 -175.7(4)
C23 C24 C25 C26 0.6(7)
C24 C25 C26 C27 0.0(8)
C25 C26 C27 C28 -0.4(7)
C26 C27 C28 C23 0.1(6)
C24 C23 C28 C27 0.6(5)
C22 C23 C28 C27 175.3(3)
C20 C19 C29 C30 -130.0(3)
C18 C19 C29 C30 49.6(4)
C20 C19 C29 C34 47.9(4)
C18 C19 C29 C34 -132.4(3)
C34 C29 C30 C31 0.0(5)
C19 C29 C30 C31 177.9(4)
C29 C30 C31 C32 -1.2(7)
C30 C31 C32 C33 1.7(7)
C31 C32 C33 C34 -0.8(7)
C32 C33 C34 C29 -0.4(6)
C30 C29 C34 C33 0.9(5)
C19 C29 C34 C33 -177.1(3)
N1 C13 C35 O5 26.6(18)
N3 C13 C35 O5 154.3(18)
C14 C13 C35 O5 -87.8(18)
N1 C13 C35 O5' 54.6(12)
N3 C13 C35 O5' -177.7(12)
C14 C13 C35 O5' -59.8(12)
N1 C13 C35 O6' -127.6(11)
N3 C13 C35 O6' 0.1(11)
C14 C13 C35 O6' 118.0(11)
N1 C13 C35 O6 -149.9(11)
N3 C13 C35 O6 -22.2(11)
C14 C13 C35 O6 95.7(11)
N2 C14 C38 O7' 177.4(10)
N4 C14 C38 O7' 48.0(10)
C13 C14 C38 O7' -65.9(10)
N2 C14 C38 O7 153.0(9)
N4 C14 C38 O7 23.6(9)
C13 C14 C38 O7 -90.3(9)
N2 C14 C38 O8' -3.7(6)
N4 C14 C38 O8' -133.1(6)
C13 C14 C38 O8' 113.0(6)
N2 C14 C38 O8 -32.4(7)
N4 C14 C38 O8 -161.8(6)
C13 C14 C38 O8 84.4(6)
O7' C38 O8 C39 -10.3(14)
O7 C38 O8 C39 10.3(16)
O8' C38 O8 C39 90.2(18)
C14 C38 O8 C39 -163.2(9)
C38 O8 C39 C40 -81.0(14)
O7' C38 O8' C39' -3.1(13)
O7 C38 O8' C39' 22.7(12)
O8 C38 O8' C39' -97.4(18)
C14 C38 O8' C39' 177.9(7)
C38 O8' C39' C40' 104.5(14)
O11 C42 O12 C43 4(4)
C41 C42 O12 C43 175.5(18)
C44 C43 O12 C42 156(2)
O3 C11 N1 C13 -176.6(2)
N2 C11 N1 C13 4.0(3)
O3 C11 N1 C9 -3.6(4)
N2 C11 N1 C9 177.1(2)
N3 C13 N1 C11 112.3(2)
C35 C13 N1 C11 -120.0(2)
C14 C13 N1 C11 1.5(3)
N3 C13 N1 C9 -61.0(3)
C35 C13 N1 C9 66.7(3)
C14 C13 N1 C9 -171.7(2)
C8 C9 N1 C11 -94.0(3)
C8 C9 N1 C13 78.5(3)
O3 C11 N2 C14 172.0(2)
N1 C11 N2 C14 -8.6(3)
O3 C11 N2 C15 6.7(4)
N1 C11 N2 C15 -173.9(2)
N4 C14 N2 C11 -101.5(2)
C38 C14 N2 C11 130.8(2)
C13 C14 N2 C11 9.1(3)
N4 C14 N2 C15 62.8(3)
C38 C14 N2 C15 -65.0(3)
C13 C14 N2 C15 173.4(2)
C17 C15 N2 C11 169.5(2)
C17 C15 N2 C14 6.4(4)
O4 C12 N3 C13 167.7(3)
N4 C12 N3 C13 -14.0(3)
O4 C12 N3 C10 13.4(4)
N4 C12 N3 C10 -168.3(2)
N1 C13 N3 C12 -98.2(3)
C35 C13 N3 C12 136.3(2)
C14 C13 N3 C12 12.2(3)
N1 C13 N3 C10 55.9(3)
C35 C13 N3 C10 -69.7(3)
C14 C13 N3 C10 166.3(2)
C7 C10 N3 C12 78.8(3)
C7 C10 N3 C13 -72.7(3)
O4 C12 N4 C14 -172.0(3)
N3 C12 N4 C14 9.7(3)
O4 C12 N4 C16 -26.0(4)
N3 C12 N4 C16 155.6(2)
N2 C14 N4 C12 108.9(3)
C38 C14 N4 C12 -121.3(2)
C13 C14 N4 C12 -1.9(3)
N2 C14 N4 C16 -37.6(3)
C38 C14 N4 C16 92.2(3)
C13 C14 N4 C16 -148.4(2)
C18 C16 N4 C12 170.3(2)
C18 C16 N4 C14 -45.9(3)
C4 C3 O1 C1 -6.4(4)
C8 C3 O1 C1 173.2(3)
C5 C6 O2 C2 -2.8(4)
C7 C6 O2 C2 177.5(3)
O5 C35 O6 C36 4.8(15)
O5' C35 O6 C36 -26.0(14)
O6' C35 O6 C36 68(3)
C13 C35 O6 C36 -178.7(7)
C37 C36 O6 C35 -125(2)
O5 C35 O6' C36' 21(2)
O5' C35 O6' C36' -5(2)
O6 C35 O6' C36' -106(3)
C13 C35 O6' C36' 177.3(10)
C37' C36' O6' C35 -154(2)
